data_4502432
loop_
_publ_author_name
'Li, Cheng-Peng'
'Chen, Jing'
'Yu, Qian'
'Du, Miao'

_publ_section_title
;
 Structural Modulation and Properties of Silver(I) Coordination Frameworks
 with Benzenedicarboxyl Tectons
 andtrans-1-(2-Pyridyl)-2-(4-pyridyl)ethylene Spacer
;
_journal_issue 4
_journal_name_full 'Crystal Growth &amp; Design'
_journal_page_first 1623
_journal_paper_doi 10.1021/cg901188g
_journal_volume 10
_journal_year 2010
_chemical_formula_sum 'C16 H12 Ag N2 O2'
_chemical_formula_weight 372.15
_chemical_name_systematic
; 
 ? 
;
_space_group_IT_number 43
_symmetry_cell_setting orthorhombic
_symmetry_space_group_name_Hall 'F 2 -2d'
_symmetry_space_group_name_H-M 'F d d 2'
_atom_sites_solution_hydrogens geom
_atom_sites_solution_primary direct
_atom_sites_solution_secondary difmap
_audit_creation_method SHELXL-97
_cell_angle_alpha 90.00
_cell_angle_beta 90.00
_cell_angle_gamma 90.00
_cell_formula_units_Z 16
_cell_length_a 19.712(15)
_cell_length_b 38.57(3)
_cell_length_c 7.082(5)
_cell_measurement_reflns_used 3578
_cell_measurement_temperature 296(2)
_cell_measurement_theta_max 26.59
_cell_measurement_theta_min 2.95
_cell_volume 5384(7)
_computing_cell_refinement 'Bruker APEX II'
_computing_data_collection 'Bruker APEX II'
_computing_data_reduction 'Bruker SAINT'
_computing_molecular_graphics 'Bruker SHELXTL'
_computing_publication_material 'Bruker SHELXTL'
_computing_structure_refinement 'SHELXL-97 (Sheldrick, 1997)'
_computing_structure_solution 'SHELXS-97 (Sheldrick, 1990)'
_diffrn_ambient_temperature 296(2)
_diffrn_measured_fraction_theta_full 0.995
_diffrn_measured_fraction_theta_max 0.995
_diffrn_measurement_device_type 'APEX II CCD area detector'
_diffrn_measurement_method 'phi and omega scans'
_diffrn_radiation_monochromator graphite
_diffrn_radiation_source 'fine-focus sealed tube'
_diffrn_radiation_type MoK\a
_diffrn_radiation_wavelength 0.71073
_diffrn_reflns_av_R_equivalents 0.0303
_diffrn_reflns_av_sigmaI/netI 0.0296
_diffrn_reflns_limit_h_max 20
_diffrn_reflns_limit_h_min -23
_diffrn_reflns_limit_k_max 42
_diffrn_reflns_limit_k_min -45
_diffrn_reflns_limit_l_max 5
_diffrn_reflns_limit_l_min -8
_diffrn_reflns_number 6597
_diffrn_reflns_theta_full 25.02
_diffrn_reflns_theta_max 25.02
_diffrn_reflns_theta_min 2.11
_exptl_absorpt_coefficient_mu 1.502
_exptl_absorpt_correction_T_max 1.000000
_exptl_absorpt_correction_T_min 0.897415
_exptl_absorpt_correction_type multi-scan
_exptl_absorpt_process_details SADABS
_exptl_crystal_colour COLORLESS
_exptl_crystal_density_diffrn 1.836
_exptl_crystal_density_meas ?
_exptl_crystal_density_method 'not measured'
_exptl_crystal_description BLOCK
_exptl_crystal_F_000 2960
_exptl_crystal_size_max 0.24
_exptl_crystal_size_mid 0.22
_exptl_crystal_size_min 0.16
_refine_diff_density_max 0.401
_refine_diff_density_min -0.347
_refine_diff_density_rms 0.066
_refine_ls_abs_structure_details 'Flack H D (1983), Acta Cryst. A39, 876-881'
_refine_ls_abs_structure_Flack -0.02(3)
_refine_ls_extinction_method none
_refine_ls_goodness_of_fit_ref 1.070
_refine_ls_hydrogen_treatment constr
_refine_ls_matrix_type full
_refine_ls_number_parameters 191
_refine_ls_number_reflns 1813
_refine_ls_number_restraints 1
_refine_ls_restrained_S_all 1.070
_refine_ls_R_factor_all 0.0253
_refine_ls_R_factor_gt 0.0231
_refine_ls_shift/su_max 0.000
_refine_ls_shift/su_mean 0.000
_refine_ls_structure_factor_coef Fsqd
_refine_ls_weighting_details 'calc w=1/[\s^2^(Fo^2^)+(0.0288P)^2^+1.5511P] where P=(Fo^2^+2Fc^2^)/3'
_refine_ls_weighting_scheme calc
_refine_ls_wR_factor_gt 0.0536
_refine_ls_wR_factor_ref 0.0546
_reflns_number_gt 1722
_reflns_number_total 1813
_reflns_threshold_expression >2sigma(I)
_cod_data_source_file cg901188g_si_002.cif
_cod_data_source_block 1
_cod_depositor_comments
;
The following automatic conversions were performed:

'_symmetry_cell_setting' value 'Orthorhombic' changed to
'orthorhombic' according to
/home/saulius/struct/CIF-dictionaries/cif_core.dic dictionary named
'cif_core.dic' version 2.4.2 from
2011-04-26.

'_exptl_absorpt_correction_type' value 'MULTI-SCAN'
changed to 'multi-scan' according to
/home/saulius/struct/CIF-dictionaries/cif_core.dic dictionary named
'cif_core.dic' version 2.4.2 from 2011-04-26.

Automatic conversion script
Id: cif_fix_values 1715 2011-07-08 13:25:40Z adriana 

The following automatic conversions were performed:

'_exptl_crystal_density_meas' value 'NONE' was changed to '?' - the
value is perceived as not measured.

Automatic conversion script
Id: cif_fix_values 3008 2015-01-20 13:52:24Z robertas 
;
_cod_original_cell_volume 5385(7)
_cod_original_sg_symbol_H-M Fdd2
_cod_database_code 4502432

loop_
_symmetry_equiv_pos_as_xyz
'x, y, z'
'-x, -y, z'
'x+1/4, -y+1/4, z+1/4'
'-x+1/4, y+1/4, z+1/4'
'x, y+1/2, z+1/2'
'-x, -y+1/2, z+1/2'
'x+1/4, -y+3/4, z+3/4'
'-x+1/4, y+3/4, z+3/4'
'x+1/2, y, z+1/2'
'-x+1/2, -y, z+1/2'
'x+3/4, -y+1/4, z+3/4'
'-x+3/4, y+1/4, z+3/4'
'x+1/2, y+1/2, z'
'-x+1/2, -y+1/2, z'
'x+3/4, -y+3/4, z+1/4'
'-x+3/4, y+3/4, z+1/4'

loop_
_atom_site_label
_atom_site_type_symbol
_atom_site_fract_x
_atom_site_fract_y
_atom_site_fract_z
_atom_site_U_iso_or_equiv
_atom_site_adp_type
_atom_site_occupancy
_atom_site_symmetry_multiplicity
_atom_site_calc_flag
_atom_site_refinement_flags
Ag1 Ag 0.163143(14) 0.111903(8) 0.22010(7) 0.04707(12) Uani 1 1 d .
O1 O 0.07078(15) 0.05419(9) 0.1412(5) 0.0513(9) Uani 1 1 d .
O2 O 0.09673(15) 0.07872(8) 0.4177(5) 0.0550(9) Uani 1 1 d .
N1 N 0.26673(15) 0.10009(8) 0.1043(5) 0.0312(7) Uani 1 1 d .
N2 N 0.13896(15) -0.08613(9) 0.0412(5) 0.0337(7) Uani 1 1 d .
C1 C 0.3090(2) 0.12800(11) 0.0975(6) 0.0380(9) Uani 1 1 d .
H1 H 0.2907 0.1498 0.1201 0.046 Uiso 1 1 calc R
C2 C 0.37711(19) 0.12575(11) 0.0591(6) 0.0392(10) Uani 1 1 d .
H2 H 0.4038 0.1456 0.0527 0.047 Uiso 1 1 calc R
C3 C 0.40524(18) 0.09310(12) 0.0300(6) 0.0403(11) Uani 1 1 d .
H3 H 0.4515 0.0907 0.0082 0.048 Uiso 1 1 calc R
C4 C 0.36368(17) 0.06428(11) 0.0340(6) 0.0358(9) Uani 1 1 d .
H4 H 0.3817 0.0424 0.0118 0.043 Uiso 1 1 calc R
C5 C 0.29389(17) 0.06818(9) 0.0716(5) 0.0280(8) Uani 1 1 d .
C6 C 0.24670(18) 0.03860(10) 0.0744(6) 0.0313(8) Uani 1 1 d .
H6 H 0.2006 0.0436 0.0793 0.038 Uiso 1 1 calc R
C7 C 0.26435(17) 0.00533(10) 0.0705(6) 0.0319(8) Uani 1 1 d .
H7 H 0.3107 0.0008 0.0708 0.038 Uiso 1 1 calc R
C8 C 0.21969(17) -0.02510(10) 0.0657(5) 0.0298(8) Uani 1 1 d .
C9 C 0.14854(18) -0.02332(11) 0.0474(6) 0.0353(9) Uani 1 1 d .
H9 H 0.1265 -0.0020 0.0430 0.042 Uiso 1 1 calc R
C10 C 0.11189(19) -0.05421(10) 0.0362(6) 0.0365(10) Uani 1 1 d .
H10 H 0.0650 -0.0525 0.0242 0.044 Uiso 1 1 calc R
C11 C 0.20746(18) -0.08759(10) 0.0643(6) 0.0352(9) Uani 1 1 d .
H11 H 0.2278 -0.1093 0.0732 0.042 Uiso 1 1 calc R
C12 C 0.24810(18) -0.05870(10) 0.0750(6) 0.0348(9) Uani 1 1 d .
H12 H 0.2948 -0.0613 0.0884 0.042 Uiso 1 1 calc R
C13 C 0.06975(19) 0.05553(12) 0.3183(7) 0.0380(11) Uani 1 1 d .
C14 C 0.03399(16) 0.02642(10) 0.4270(5) 0.0292(9) Uani 1 1 d .
C15 C 0.0340(2) 0.02602(12) 0.6231(6) 0.0385(10) Uani 1 1 d .
H15 H 0.0568 0.0433 0.6895 0.046 Uiso 1 1 calc R
C16 C 0.0000 0.0000 0.7209(11) 0.0393(12) Uani 1 2 d S
H16 H 0.0000 0.0000 0.8522 0.047 Uiso 1 2 calc SR
C17 C 0.0000 0.0000 0.3298(8) 0.0299(12) Uani 1 2 d S
H17 H 0.0000 0.0000 0.1985 0.036 Uiso 1 2 calc SR

loop_
_atom_site_aniso_label
_atom_site_aniso_U_11
_atom_site_aniso_U_22
_atom_site_aniso_U_33
_atom_site_aniso_U_23
_atom_site_aniso_U_13
_atom_site_aniso_U_12
Ag1 0.03919(16) 0.03135(17) 0.0707(2) -0.00232(19) 0.01330(17) 0.00314(14)
O1 0.0521(18) 0.044(2) 0.058(2) 0.0122(17) 0.0108(16) -0.0017(16)
O2 0.0558(17) 0.0364(18) 0.073(3) -0.0071(17) 0.0116(16) -0.0186(14)
N1 0.0296(15) 0.0212(17) 0.043(2) -0.0007(14) 0.0028(14) -0.0004(14)
N2 0.0364(17) 0.0272(19) 0.0376(18) 0.0000(15) -0.0042(14) -0.0009(14)
C1 0.040(2) 0.024(2) 0.050(3) 0.0014(19) -0.0001(18) 0.0015(18)
C2 0.036(2) 0.035(2) 0.047(2) 0.005(2) 0.0015(18) -0.0150(18)
C3 0.031(2) 0.037(3) 0.052(3) 0.0012(19) 0.0043(18) -0.0027(17)
C4 0.0314(19) 0.033(2) 0.043(2) -0.0002(18) 0.0051(17) 0.0013(17)
C5 0.0345(18) 0.024(2) 0.0256(18) 0.0029(16) 0.0029(16) 0.0012(17)
C6 0.0276(17) 0.033(2) 0.033(2) -0.0017(17) 0.0048(16) -0.0014(15)
C7 0.0289(18) 0.026(2) 0.040(2) -0.0003(18) -0.0025(17) 0.0014(16)
C8 0.0369(19) 0.026(2) 0.0266(19) -0.0044(17) 0.0014(16) 0.0002(16)
C9 0.0331(18) 0.030(2) 0.043(2) -0.0045(18) -0.0004(17) 0.0035(17)
C10 0.0325(19) 0.027(2) 0.050(3) -0.0025(18) -0.0015(17) 0.0058(17)
C11 0.038(2) 0.027(2) 0.042(2) -0.0003(18) -0.0031(18) 0.0046(17)
C12 0.0305(19) 0.032(2) 0.042(2) -0.0010(18) -0.0048(17) 0.0040(17)
C13 0.0252(19) 0.030(3) 0.059(3) 0.000(2) 0.006(2) 0.0037(18)
C14 0.0235(16) 0.023(2) 0.041(3) -0.0020(17) 0.0002(16) 0.0029(14)
C15 0.036(2) 0.036(3) 0.044(2) -0.010(2) -0.0054(18) 0.0050(18)
C16 0.044(3) 0.039(3) 0.035(3) 0.000 0.000 0.008(3)
C17 0.029(2) 0.030(3) 0.030(3) 0.000 0.000 0.005(2)

loop_
_atom_type_symbol
_atom_type_description
_atom_type_scat_dispersion_real
_atom_type_scat_dispersion_imag
_atom_type_scat_source
C C 0.0033 0.0016 'International Tables Vol C Tables 4.2.6.8 and 6.1.1.4'
H H 0.0000 0.0000 'International Tables Vol C Tables 4.2.6.8 and 6.1.1.4'
N N 0.0061 0.0033 'International Tables Vol C Tables 4.2.6.8 and 6.1.1.4'
O O 0.0106 0.0060 'International Tables Vol C Tables 4.2.6.8 and 6.1.1.4'
Ag Ag -0.8971 1.1015 'International Tables Vol C Tables 4.2.6.8 and 6.1.1.4'

loop_
_geom_angle_atom_site_label_1
_geom_angle_atom_site_label_2
_geom_angle_atom_site_label_3
_geom_angle
_geom_angle_site_symmetry_1
_geom_angle_site_symmetry_3
N1 Ag1 O2 128.70(12) . .
N1 Ag1 N2 131.31(11) . 4
O2 Ag1 N2 95.57(12) . 4
C13 O2 Ag1 107.2(3) . .
C1 N1 C5 117.9(3) . .
C1 N1 Ag1 114.1(3) . .
C5 N1 Ag1 127.0(2) . .
C10 N2 C11 115.8(3) . .
C10 N2 Ag1 127.9(2) . 8_544
C11 N2 Ag1 115.6(3) . 8_544
N1 C1 C2 123.8(4) . .
N1 C1 H1 118.1 . .
C2 C1 H1 118.1 . .
C1 C2 C3 118.4(4) . .
C1 C2 H2 120.8 . .
C3 C2 H2 120.8 . .
C4 C3 C2 119.3(4) . .
C4 C3 H3 120.4 . .
C2 C3 H3 120.4 . .
C3 C4 C5 119.8(4) . .
C3 C4 H4 120.1 . .
C5 C4 H4 120.1 . .
N1 C5 C4 120.8(3) . .
N1 C5 C6 116.7(3) . .
C4 C5 C6 122.4(3) . .
C7 C6 C5 125.6(3) . .
C7 C6 H6 117.2 . .
C5 C6 H6 117.2 . .
C6 C7 C8 128.0(3) . .
C6 C7 H7 116.0 . .
C8 C7 H7 116.0 . .
C9 C8 C12 116.3(3) . .
C9 C8 C7 124.0(3) . .
C12 C8 C7 119.6(3) . .
C10 C9 C8 118.6(4) . .
C10 C9 H9 120.7 . .
C8 C9 H9 120.7 . .
N2 C10 C9 125.1(4) . .
N2 C10 H10 117.4 . .
C9 C10 H10 117.4 . .
N2 C11 C12 123.4(4) . .
N2 C11 H11 118.3 . .
C12 C11 H11 118.3 . .
C11 C12 C8 120.7(3) . .
C11 C12 H12 119.7 . .
C8 C12 H12 119.7 . .
O1 C13 O2 125.6(4) . .
O1 C13 C14 118.6(4) . .
O2 C13 C14 115.7(4) . .
C15 C14 C17 118.9(4) . .
C15 C14 C13 120.7(4) . .
C17 C14 C13 120.4(4) . .
C14 C15 C16 120.4(5) . .
C14 C15 H15 119.8 . .
C16 C15 H15 119.8 . .
C15 C16 C15 120.3(7) 2 .
C15 C16 H16 119.8 2 .
C15 C16 H16 119.8 . .
C14 C17 C14 121.1(5) 2 .
C14 C17 H17 119.4 2 .
C14 C17 H17 119.4 . .

loop_
_geom_bond_atom_site_label_1
_geom_bond_atom_site_label_2
_geom_bond_distance
_geom_bond_site_symmetry_2
Ag1 N1 2.247(3) .
Ag1 O2 2.304(3) .
Ag1 N2 2.308(3) 4
O1 C13 1.255(5) .
O2 C13 1.256(6) .
N1 C1 1.363(5) .
N1 C5 1.362(5) .
N2 C10 1.342(5) .
N2 C11 1.361(5) .
N2 Ag1 2.308(3) 8_544
C1 C2 1.372(6) .
C1 H1 0.9300 .
C2 C3 1.392(6) .
C2 H2 0.9300 .
C3 C4 1.381(6) .
C3 H3 0.9300 .
C4 C5 1.409(5) .
C4 H4 0.9300 .
C5 C6 1.472(5) .
C6 C7 1.330(5) .
C6 H6 0.9300 .
C7 C8 1.468(5) .
C7 H7 0.9300 .
C8 C9 1.410(5) .
C8 C12 1.413(5) .
C9 C10 1.396(6) .
C9 H9 0.9300 .
C10 H10 0.9300 .
C11 C12 1.374(5) .
C11 H11 0.9300 .
C12 H12 0.9300 .
C13 C14 1.534(6) .
C14 C15 1.389(6) .
C14 C17 1.401(5) .
C15 C16 1.391(6) .
C15 H15 0.9300 .
C16 C15 1.391(6) 2
C16 H16 0.9300 .
C17 C14 1.401(5) 2
C17 H17 0.9300 .

loop_
_geom_torsion_atom_site_label_1
_geom_torsion_atom_site_label_2
_geom_torsion_atom_site_label_3
_geom_torsion_atom_site_label_4
_geom_torsion
_geom_torsion_site_symmetry_1
_geom_torsion_site_symmetry_4
N1 Ag1 O2 C13 -78.5(3) . .
N2 Ag1 O2 C13 123.4(3) 4 .
O2 Ag1 N1 C1 -140.9(3) . .
N2 Ag1 N1 C1 9.5(4) 4 .
O2 Ag1 N1 C5 27.6(4) . .
N2 Ag1 N1 C5 178.0(3) 4 .
C5 N1 C1 C2 0.2(6) . .
Ag1 N1 C1 C2 169.8(3) . .
N1 C1 C2 C3 -1.7(7) . .
C1 C2 C3 C4 2.3(7) . .
C2 C3 C4 C5 -1.5(6) . .
C1 N1 C5 C4 0.6(6) . .
Ag1 N1 C5 C4 -167.4(3) . .
C1 N1 C5 C6 -178.3(4) . .
Ag1 N1 C5 C6 13.7(5) . .
C3 C4 C5 N1 0.0(6) . .
C3 C4 C5 C6 178.9(4) . .
N1 C5 C6 C7 -170.7(4) . .
C4 C5 C6 C7 10.5(6) . .
C5 C6 C7 C8 -177.5(4) . .
C6 C7 C8 C9 5.9(7) . .
C6 C7 C8 C12 -175.7(4) . .
C12 C8 C9 C10 -1.3(6) . .
C7 C8 C9 C10 177.2(4) . .
C11 N2 C10 C9 1.8(6) . .
Ag1 N2 C10 C9 -167.8(3) 8_544 .
C8 C9 C10 N2 0.0(7) . .
C10 N2 C11 C12 -2.4(6) . .
Ag1 N2 C11 C12 168.5(3) 8_544 .
N2 C11 C12 C8 1.2(7) . .
C9 C8 C12 C11 0.7(6) . .
C7 C8 C12 C11 -177.8(4) . .
Ag1 O2 C13 O1 -9.9(6) . .
Ag1 O2 C13 C14 169.0(2) . .
O1 C13 C14 C15 177.3(4) . .
O2 C13 C14 C15 -1.7(5) . .
O1 C13 C14 C17 -3.5(5) . .
O2 C13 C14 C17 177.5(3) . .
C17 C14 C15 C16 -0.8(5) . .
C13 C14 C15 C16 178.4(3) . .
C14 C15 C16 C15 0.4(3) . 2
C15 C14 C17 C14 0.4(3) . 2
C13 C14 C17 C14 -178.8(3) . 2
